data_4104077
loop_
_publ_author_name
'Neal P. Mankad'
'William E. Antholine'
'Robert K. Szilagyi'
'Jonas C. Peters'

_publ_section_title
;
 Three-Coordinate Copper(I) Amido and Aminyl Radical Complexes
;
_journal_name_full 'Journal of the American Chemical Society'
_journal_page_first 3878
_journal_page_last 3880
_journal_paper_doi 10.1021/ja809834k
_journal_volume 131
_journal_year 2009
_chemical_formula_sum 'C42 H59 B Cu N P2'
_chemical_formula_weight 714.25
_chemical_name_systematic
; 
 ? 
;
_space_group_IT_number 14
_symmetry_cell_setting monoclinic
_symmetry_space_group_name_Hall '-P 2yn'
_symmetry_space_group_name_H-M 'P 1 21/n 1'
_atom_sites_solution_hydrogens geom
_atom_sites_solution_primary direct
_atom_sites_solution_secondary difmap
_audit_creation_method SHELXL-97
_cell_angle_alpha 90.00
_cell_angle_beta 96.41(2)
_cell_angle_gamma 90.00
_cell_formula_units_Z 4
_cell_length_a 10.575(15)
_cell_length_b 21.60(3)
_cell_length_c 16.50(2)
_cell_measurement_reflns_used 4213
_cell_measurement_temperature 100(2)
_cell_measurement_theta_max 23.31
_cell_measurement_theta_min 2.15
_cell_volume 3745(9)
_computing_cell_refinement 'Bruker SMART'
_computing_data_collection 'Bruker SMART'
_computing_data_reduction 'Bruker SAINT'
_computing_molecular_graphics 'Bruker SHELXTL'
_computing_publication_material 'Bruker SHELXTL'
_computing_structure_refinement 'SHELXL-97 (Sheldrick, 1997)'
_computing_structure_solution 'SHELXS-97 (Sheldrick, 1990)'
_diffrn_ambient_temperature 293(2)
_diffrn_measured_fraction_theta_full 1.000
_diffrn_measured_fraction_theta_max 1.000
_diffrn_measurement_device_type 'CCD area detector'
_diffrn_measurement_method 'phi and omega scans'
_diffrn_radiation_monochromator graphite
_diffrn_radiation_source 'fine-focus sealed tube'
_diffrn_radiation_type MoK\a
_diffrn_radiation_wavelength 0.71073
_diffrn_reflns_av_R_equivalents 0.3278
_diffrn_reflns_av_sigmaI/netI 0.1864
_diffrn_reflns_limit_h_max 11
_diffrn_reflns_limit_h_min -11
_diffrn_reflns_limit_k_max 24
_diffrn_reflns_limit_k_min -24
_diffrn_reflns_limit_l_max 18
_diffrn_reflns_limit_l_min -18
_diffrn_reflns_number 50483
_diffrn_reflns_theta_full 23.25
_diffrn_reflns_theta_max 23.25
_diffrn_reflns_theta_min 1.56
_exptl_absorpt_coefficient_mu 0.702
_exptl_absorpt_correction_type none
_exptl_crystal_colour red
_exptl_crystal_density_diffrn 1.297
_exptl_crystal_density_method 'not measured'
_exptl_crystal_description blade
_exptl_crystal_F_000 1524
_exptl_crystal_size_max 0.45
_exptl_crystal_size_mid 0.10
_exptl_crystal_size_min 0.10
_refine_diff_density_max 1.193
_refine_diff_density_min -1.281
_refine_diff_density_rms 0.145
_refine_ls_extinction_method none
_refine_ls_goodness_of_fit_ref 1.021
_refine_ls_hydrogen_treatment constr
_refine_ls_matrix_type full
_refine_ls_number_parameters 436
_refine_ls_number_reflns 5387
_refine_ls_number_restraints 0
_refine_ls_restrained_S_all 1.021
_refine_ls_R_factor_all 0.2077
_refine_ls_R_factor_gt 0.1187
_refine_ls_shift/su_max 0.000
_refine_ls_shift/su_mean 0.000
_refine_ls_structure_factor_coef Fsqd
_refine_ls_weighting_details 'calc w=1/[\s^2^(Fo^2^)+(0.1964P)^2^+1.8245P] where P=(Fo^2^+2Fc^2^)/3'
_refine_ls_weighting_scheme calc
_refine_ls_wR_factor_gt 0.2839
_refine_ls_wR_factor_ref 0.3511
_reflns_number_gt 2681
_reflns_number_total 5387
_reflns_threshold_expression >2sigma(I)
_cod_data_source_file ja809834k_si_002_3.cif
_cod_data_source_block 08187
_cod_database_code 4104077

loop_
_symmetry_equiv_pos_as_xyz
'x, y, z'
'-x+1/2, y+1/2, -z+1/2'
'-x, -y, -z'
'x-1/2, -y-1/2, z-1/2'

loop_
_atom_site_label
_atom_site_type_symbol
_atom_site_fract_x
_atom_site_fract_y
_atom_site_fract_z
_atom_site_U_iso_or_equiv
_atom_site_adp_type
_atom_site_occupancy
_atom_site_symmetry_multiplicity
_atom_site_calc_flag
_atom_site_refinement_flags
Cu1 Cu 0.13257(14) 0.94293(7) 0.25225(8) 0.0413(5) Uani 1 1 d .
N1 N 0.2027(9) 1.0156(5) 0.2041(6) 0.051(3) Uani 1 1 d .
P1 P -0.0515(3) 0.89767(16) 0.20385(17) 0.0407(9) Uani 1 1 d .
P2 P 0.2204(3) 0.88391(15) 0.35578(17) 0.0372(8) Uani 1 1 d .
B1 B 0.0019(13) 0.7868(7) 0.3222(8) 0.042(4) Uani 1 1 d .
C1 C -0.0076(11) 0.7214(6) 0.2729(7) 0.042(3) Uani 1 1 d .
C2 C -0.1278(13) 0.6923(7) 0.2653(9) 0.060(4) Uani 1 1 d .
H2 H -0.1943 0.7115 0.2879 0.072 Uiso 1 1 calc R
C3 C -0.1504(15) 0.6375(7) 0.2264(8) 0.059(4) Uani 1 1 d .
H3 H -0.2298 0.6188 0.2253 0.071 Uiso 1 1 calc R
C4 C -0.0591(14) 0.6103(7) 0.1897(9) 0.060(4) Uani 1 1 d .
H4 H -0.0754 0.5730 0.1623 0.072 Uiso 1 1 calc R
C5 C 0.0594(13) 0.6373(7) 0.1921(8) 0.057(4) Uani 1 1 d .
H5 H 0.1223 0.6189 0.1650 0.068 Uiso 1 1 calc R
C6 C 0.0847(15) 0.6926(6) 0.2357(8) 0.060(4) Uani 1 1 d .
H6 H 0.1658 0.7097 0.2391 0.072 Uiso 1 1 calc R
C7 C -0.0474(11) 0.7707(6) 0.4100(7) 0.044(3) Uani 1 1 d .
C8 C -0.1586(12) 0.7926(6) 0.4373(7) 0.050(3) Uani 1 1 d .
H8 H -0.2069 0.8214 0.4054 0.060 Uiso 1 1 calc R
C9 C -0.2000(12) 0.7739(7) 0.5083(8) 0.056(4) Uani 1 1 d .
H9 H -0.2766 0.7890 0.5231 0.067 Uiso 1 1 calc R
C10 C -0.1291(14) 0.7324(7) 0.5592(9) 0.068(4) Uani 1 1 d .
H10 H -0.1556 0.7204 0.6087 0.081 Uiso 1 1 calc R
C11 C -0.0198(14) 0.7097(6) 0.5344(8) 0.060(4) Uani 1 1 d .
H11 H 0.0293 0.6816 0.5668 0.072 Uiso 1 1 calc R
C12 C 0.0177(12) 0.7287(7) 0.4614(9) 0.060(4) Uani 1 1 d .
H12 H 0.0922 0.7119 0.4456 0.072 Uiso 1 1 calc R
C13 C -0.0924(11) 0.8390(6) 0.2746(8) 0.046(3) Uani 1 1 d .
H13A H -0.1294 0.8612 0.3172 0.055 Uiso 1 1 calc R
H13B H -0.1616 0.8157 0.2454 0.055 Uiso 1 1 calc R
C14 C 0.1557(10) 0.8070(5) 0.3360(7) 0.038(3) Uani 1 1 d .
H14A H 0.1915 0.7926 0.2877 0.045 Uiso 1 1 calc R
H14B H 0.1935 0.7815 0.3807 0.045 Uiso 1 1 calc R
C15 C -0.0434(12) 0.8610(7) 0.1034(7) 0.052(4) Uani 1 1 d .
C16 C -0.1584(16) 0.8243(11) 0.0712(13) 0.134(9) Uani 1 1 d .
H16A H -0.1447 0.8061 0.0199 0.201 Uiso 1 1 calc R
H16B H -0.2312 0.8511 0.0639 0.201 Uiso 1 1 calc R
H16C H -0.1730 0.7922 0.1094 0.201 Uiso 1 1 calc R
C17 C 0.0698(11) 0.8182(6) 0.1117(8) 0.054(4) Uani 1 1 d .
H17A H 0.0588 0.7873 0.1522 0.081 Uiso 1 1 calc R
H17B H 0.1457 0.8415 0.1279 0.081 Uiso 1 1 calc R
H17C H 0.0771 0.7984 0.0603 0.081 Uiso 1 1 calc R
C18 C -0.0118(16) 0.9127(9) 0.0409(8) 0.097(6) Uani 1 1 d .
H18A H 0.0320 0.8943 -0.0010 0.146 Uiso 1 1 calc R
H18B H 0.0413 0.9437 0.0690 0.146 Uiso 1 1 calc R
H18C H -0.0894 0.9313 0.0168 0.146 Uiso 1 1 calc R
C19 C -0.1873(11) 0.9531(6) 0.1994(7) 0.044(3) Uani 1 1 d .
C20 C -0.3188(11) 0.9235(6) 0.1767(9) 0.062(4) Uani 1 1 d .
H20A H -0.3324 0.8918 0.2156 0.093 Uiso 1 1 calc R
H20B H -0.3224 0.9055 0.1233 0.093 Uiso 1 1 calc R
H20C H -0.3836 0.9546 0.1771 0.093 Uiso 1 1 calc R
C21 C -0.1832(12) 0.9824(6) 0.2820(7) 0.048(3) Uani 1 1 d .
H21A H -0.1094 1.0083 0.2914 0.071 Uiso 1 1 calc R
H21B H -0.1793 0.9506 0.3229 0.071 Uiso 1 1 calc R
H21C H -0.2584 1.0068 0.2847 0.071 Uiso 1 1 calc R
C22 C -0.1698(14) 1.0045(6) 0.1390(8) 0.061(4) Uani 1 1 d .
H22A H -0.2290 1.0373 0.1459 0.092 Uiso 1 1 calc R
H22B H -0.1848 0.9885 0.0845 0.092 Uiso 1 1 calc R
H22C H -0.0845 1.0202 0.1485 0.092 Uiso 1 1 calc R
C23 C 0.3965(11) 0.8745(6) 0.3544(6) 0.039(3) Uani 1 1 d .
C24 C 0.4620(11) 0.8378(6) 0.4253(7) 0.049(3) Uani 1 1 d .
H24A H 0.5480 0.8290 0.4154 0.074 Uiso 1 1 calc R
H24B H 0.4172 0.7996 0.4307 0.074 Uiso 1 1 calc R
H24C H 0.4625 0.8614 0.4746 0.074 Uiso 1 1 calc R
C25 C 0.4167(11) 0.8393(6) 0.2767(7) 0.044(3) Uani 1 1 d .
H25A H 0.5049 0.8412 0.2680 0.067 Uiso 1 1 calc R
H25B H 0.3658 0.8576 0.2311 0.067 Uiso 1 1 calc R
H25C H 0.3922 0.7968 0.2821 0.067 Uiso 1 1 calc R
C26 C 0.4589(11) 0.9371(6) 0.3491(7) 0.051(3) Uani 1 1 d .
H26A H 0.4496 0.9603 0.3977 0.076 Uiso 1 1 calc R
H26B H 0.4190 0.9591 0.3025 0.076 Uiso 1 1 calc R
H26C H 0.5476 0.9317 0.3437 0.076 Uiso 1 1 calc R
C27 C 0.1872(11) 0.9078(5) 0.4594(6) 0.039(3) Uani 1 1 d .
C28 C 0.2027(13) 0.8553(6) 0.5218(7) 0.052(4) Uani 1 1 d .
H28A H 0.1785 0.8696 0.5729 0.078 Uiso 1 1 calc R
H28B H 0.2900 0.8422 0.5290 0.078 Uiso 1 1 calc R
H28C H 0.1495 0.8212 0.5026 0.078 Uiso 1 1 calc R
C29 C 0.0482(12) 0.9276(6) 0.4501(7) 0.050(3) Uani 1 1 d .
H29A H -0.0047 0.8927 0.4337 0.075 Uiso 1 1 calc R
H29B H 0.0352 0.9595 0.4095 0.075 Uiso 1 1 calc R
H29C H 0.0264 0.9431 0.5013 0.075 Uiso 1 1 calc R
C30 C 0.2677(13) 0.9639(6) 0.4912(7) 0.053(4) Uani 1 1 d .
H30A H 0.2637 0.9952 0.4497 0.079 Uiso 1 1 calc R
H30B H 0.3544 0.9512 0.5048 0.079 Uiso 1 1 calc R
H30C H 0.2352 0.9802 0.5388 0.079 Uiso 1 1 calc R
C31 C 0.2870(10) 1.0147(6) 0.1488(7) 0.040(3) Uani 1 1 d .
C32 C 0.3076(11) 0.9576(6) 0.1128(8) 0.047(3) Uani 1 1 d .
H32 H 0.2661 0.9226 0.1292 0.057 Uiso 1 1 calc R
C33 C 0.3876(12) 0.9527(6) 0.0544(8) 0.051(3) Uani 1 1 d .
H33 H 0.3960 0.9145 0.0296 0.061 Uiso 1 1 calc R
C34 C 0.4582(11) 1.0031(6) 0.0298(7) 0.041(3) Uani 1 1 d .
C35 C 0.4383(12) 1.0582(6) 0.0703(8) 0.049(3) Uani 1 1 d .
H35 H 0.4857 1.0926 0.0583 0.058 Uiso 1 1 calc R
C36 C 0.3552(13) 1.0649(6) 0.1257(7) 0.051(3) Uani 1 1 d .
H36 H 0.3436 1.1036 0.1485 0.061 Uiso 1 1 calc R
C37 C 0.1494(12) 1.0712(7) 0.2272(7) 0.050(4) Uani 1 1 d .
C38 C 0.1239(14) 1.0800(7) 0.3066(8) 0.057(4) Uani 1 1 d .
H38 H 0.1507 1.0503 0.3455 0.068 Uiso 1 1 calc R
C39 C 0.0636(14) 1.1284(8) 0.3286(9) 0.068(4) Uani 1 1 d .
H39 H 0.0511 1.1335 0.3831 0.082 Uiso 1 1 calc R
C40 C 0.0173(15) 1.1728(8) 0.2711(11) 0.077(5) Uani 1 1 d .
H40 H -0.0263 1.2075 0.2867 0.092 Uiso 1 1 calc R
C41 C 0.0369(15) 1.1645(7) 0.1948(9) 0.068(4) Uani 1 1 d .
H41 H 0.0046 1.1932 0.1559 0.082 Uiso 1 1 calc R
C42 C 0.1037(14) 1.1147(7) 0.1707(9) 0.063(4) Uani 1 1 d .
H42 H 0.1180 1.1103 0.1164 0.075 Uiso 1 1 calc R

loop_
_atom_site_aniso_label
_atom_site_aniso_U_11
_atom_site_aniso_U_22
_atom_site_aniso_U_33
_atom_site_aniso_U_23
_atom_site_aniso_U_13
_atom_site_aniso_U_12
Cu1 0.0423(9) 0.0631(11) 0.0176(8) 0.0026(7) -0.0008(6) -0.0025(8)
N1 0.033(6) 0.085(9) 0.035(6) 0.002(6) -0.001(5) 0.003(6)
P1 0.0378(18) 0.068(2) 0.0156(16) 0.0042(15) 0.0016(13) 0.0013(16)
P2 0.0362(18) 0.060(2) 0.0151(15) 0.0000(14) 0.0029(13) -0.0015(15)
B1 0.031(8) 0.059(10) 0.036(8) -0.001(7) 0.004(6) 0.011(7)
C1 0.036(7) 0.060(8) 0.029(7) 0.005(6) -0.005(6) -0.004(7)
C2 0.045(9) 0.066(10) 0.064(10) 0.006(8) -0.014(7) 0.005(7)
C3 0.061(10) 0.068(11) 0.043(9) -0.001(7) -0.014(8) -0.001(8)
C4 0.047(9) 0.076(10) 0.050(9) -0.007(8) -0.024(7) -0.010(8)
C5 0.056(9) 0.085(11) 0.029(7) 0.005(7) 0.001(7) 0.013(8)
C6 0.078(11) 0.053(9) 0.046(9) -0.009(7) -0.009(8) 0.005(8)
C7 0.038(7) 0.060(8) 0.033(7) 0.009(6) -0.003(6) -0.006(6)
C8 0.041(8) 0.083(10) 0.028(7) 0.008(7) 0.012(6) 0.001(7)
C9 0.033(7) 0.092(11) 0.042(8) 0.017(8) 0.006(6) 0.001(7)
C10 0.056(10) 0.094(12) 0.052(9) 0.021(8) 0.000(8) -0.007(9)
C11 0.059(10) 0.063(9) 0.053(9) 0.022(7) -0.010(8) -0.016(8)
C12 0.035(8) 0.079(10) 0.065(10) 0.023(8) -0.002(7) 0.004(7)
C13 0.035(7) 0.063(9) 0.039(7) 0.011(6) 0.000(6) -0.001(6)
C14 0.034(7) 0.050(8) 0.031(7) -0.002(6) 0.012(5) -0.006(6)
C15 0.039(8) 0.086(10) 0.030(7) -0.016(7) -0.002(6) 0.006(7)
C16 0.057(11) 0.22(2) 0.124(18) -0.118(17) -0.001(11) -0.003(13)
C17 0.040(8) 0.092(11) 0.034(7) -0.007(7) 0.022(6) -0.001(7)
C18 0.102(14) 0.179(18) 0.010(7) 0.005(9) 0.002(8) 0.050(13)
C19 0.042(7) 0.064(9) 0.027(7) 0.004(6) 0.004(6) -0.003(6)
C20 0.039(8) 0.070(10) 0.072(10) -0.001(8) -0.009(7) 0.008(7)
C21 0.048(8) 0.065(9) 0.030(7) 0.002(6) 0.004(6) 0.008(7)
C22 0.067(10) 0.070(10) 0.047(9) 0.017(7) 0.010(7) 0.003(8)
C23 0.036(7) 0.065(9) 0.016(6) 0.000(6) 0.000(5) 0.007(6)
C24 0.036(7) 0.085(10) 0.025(7) 0.001(6) -0.007(6) 0.005(7)
C25 0.033(7) 0.062(8) 0.038(7) -0.002(6) -0.002(6) 0.001(6)
C26 0.043(8) 0.078(10) 0.032(7) -0.008(7) 0.008(6) -0.022(7)
C27 0.051(8) 0.055(8) 0.009(6) 0.003(5) 0.001(5) 0.003(6)
C28 0.059(9) 0.080(10) 0.017(6) -0.006(6) 0.010(6) -0.002(7)
C29 0.052(8) 0.066(9) 0.034(7) -0.002(6) 0.007(6) 0.004(7)
C30 0.071(9) 0.072(9) 0.015(6) -0.010(6) 0.002(6) 0.000(7)
C31 0.026(7) 0.068(10) 0.025(7) 0.014(6) 0.001(5) 0.003(6)
C32 0.031(7) 0.070(10) 0.042(8) 0.006(7) 0.010(6) -0.004(6)
C33 0.047(8) 0.069(9) 0.036(8) 0.006(7) 0.001(6) -0.012(7)
C34 0.038(7) 0.051(8) 0.033(7) 0.006(7) -0.006(5) -0.002(6)
C35 0.049(8) 0.056(9) 0.040(8) 0.005(7) 0.000(6) -0.006(7)
C36 0.063(9) 0.065(9) 0.027(7) -0.003(6) 0.014(7) -0.006(7)
C37 0.048(8) 0.082(11) 0.020(7) -0.008(7) 0.010(6) -0.016(7)
C38 0.075(10) 0.062(9) 0.037(8) -0.009(7) 0.020(7) -0.003(8)
C39 0.073(11) 0.095(13) 0.044(9) -0.006(9) 0.036(8) -0.014(9)
C40 0.078(12) 0.071(11) 0.084(14) -0.008(10) 0.025(10) -0.003(9)
C41 0.088(12) 0.081(11) 0.035(9) 0.000(8) 0.003(8) 0.012(9)
C42 0.069(10) 0.083(11) 0.035(8) -0.004(8) -0.003(7) 0.001(9)

loop_
_atom_type_symbol
_atom_type_description
_atom_type_scat_dispersion_real
_atom_type_scat_dispersion_imag
_atom_type_scat_source
C C 0.0033 0.0016 'International Tables Vol C Tables 4.2.6.8 and 6.1.1.4'
H H 0.0000 0.0000 'International Tables Vol C Tables 4.2.6.8 and 6.1.1.4'
B B 0.0013 0.0007 'International Tables Vol C Tables 4.2.6.8 and 6.1.1.4'
N N 0.0061 0.0033 'International Tables Vol C Tables 4.2.6.8 and 6.1.1.4'
P P 0.1023 0.0942 'International Tables Vol C Tables 4.2.6.8 and 6.1.1.4'
Cu Cu 0.3201 1.2651 'International Tables Vol C Tables 4.2.6.8 and 6.1.1.4'

loop_
_geom_angle_atom_site_label_1
_geom_angle_atom_site_label_2
_geom_angle_atom_site_label_3
_geom_angle
_geom_angle_site_symmetry_1
_geom_angle_site_symmetry_3
N1 Cu1 P1 124.2(3) . .
N1 Cu1 P2 128.7(3) . .
P1 Cu1 P2 106.96(14) . .
C31 N1 C37 121.1(11) . .
C31 N1 Cu1 125.3(10) . .
C37 N1 Cu1 113.4(8) . .
C13 P1 C15 108.5(7) . .
C13 P1 C19 103.7(5) . .
C15 P1 C19 110.6(6) . .
C13 P1 Cu1 109.7(4) . .
C15 P1 Cu1 112.4(4) . .
C19 P1 Cu1 111.6(4) . .
C14 P2 C27 108.3(5) . .
C14 P2 C23 104.7(5) . .
C27 P2 C23 109.4(5) . .
C14 P2 Cu1 105.5(4) . .
C27 P2 Cu1 115.9(4) . .
C23 P2 Cu1 112.3(4) . .
C1 B1 C7 104.6(10) . .
C1 B1 C13 110.8(10) . .
C7 B1 C13 109.4(10) . .
C1 B1 C14 107.4(9) . .
C7 B1 C14 109.7(10) . .
C13 B1 C14 114.5(10) . .
C6 C1 C2 116.1(13) . .
C6 C1 B1 128.0(11) . .
C2 C1 B1 115.9(11) . .
C3 C2 C1 122.8(14) . .
C3 C2 H2 118.6 . .
C1 C2 H2 118.6 . .
C4 C3 C2 120.1(15) . .
C4 C3 H3 119.9 . .
C2 C3 H3 119.9 . .
C3 C4 C5 120.2(14) . .
C3 C4 H4 119.9 . .
C5 C4 H4 119.9 . .
C4 C5 C6 119.7(14) . .
C4 C5 H5 120.2 . .
C6 C5 H5 120.2 . .
C1 C6 C5 121.0(14) . .
C1 C6 H6 119.5 . .
C5 C6 H6 119.5 . .
C12 C7 C8 114.2(12) . .
C12 C7 B1 120.0(12) . .
C8 C7 B1 125.6(11) . .
C9 C8 C7 123.0(13) . .
C9 C8 H8 118.5 . .
C7 C8 H8 118.5 . .
C8 C9 C10 120.6(13) . .
C8 C9 H9 119.7 . .
C10 C9 H9 119.7 . .
C11 C10 C9 118.1(13) . .
C11 C10 H10 121.0 . .
C9 C10 H10 121.0 . .
C10 C11 C12 119.7(14) . .
C10 C11 H11 120.2 . .
C12 C11 H11 120.2 . .
C11 C12 C7 124.4(13) . .
C11 C12 H12 117.8 . .
C7 C12 H12 117.8 . .
B1 C13 P1 127.7(9) . .
B1 C13 H13A 105.4 . .
P1 C13 H13A 105.4 . .
B1 C13 H13B 105.4 . .
P1 C13 H13B 105.4 . .
H13A C13 H13B 106.0 . .
B1 C14 P2 127.2(8) . .
B1 C14 H14A 105.5 . .
P2 C14 H14A 105.5 . .
B1 C14 H14B 105.5 . .
P2 C14 H14B 105.5 . .
H14A C14 H14B 106.1 . .
C16 C15 C17 108.2(13) . .
C16 C15 C18 111.4(14) . .
C17 C15 C18 105.6(11) . .
C16 C15 P1 115.3(10) . .
C17 C15 P1 107.3(8) . .
C18 C15 P1 108.5(10) . .
C15 C16 H16A 109.5 . .
C15 C16 H16B 109.5 . .
H16A C16 H16B 109.5 . .
C15 C16 H16C 109.5 . .
H16A C16 H16C 109.5 . .
H16B C16 H16C 109.5 . .
C15 C17 H17A 109.5 . .
C15 C17 H17B 109.5 . .
H17A C17 H17B 109.5 . .
C15 C17 H17C 109.5 . .
H17A C17 H17C 109.5 . .
H17B C17 H17C 109.5 . .
C15 C18 H18A 109.5 . .
C15 C18 H18B 109.5 . .
H18A C18 H18B 109.5 . .
C15 C18 H18C 109.5 . .
H18A C18 H18C 109.5 . .
H18B C18 H18C 109.5 . .
C21 C19 C22 107.2(11) . .
C21 C19 C20 109.2(10) . .
C22 C19 C20 108.6(11) . .
C21 C19 P1 106.9(8) . .
C22 C19 P1 110.2(9) . .
C20 C19 P1 114.4(9) . .
C19 C20 H20A 109.5 . .
C19 C20 H20B 109.5 . .
H20A C20 H20B 109.5 . .
C19 C20 H20C 109.5 . .
H20A C20 H20C 109.5 . .
H20B C20 H20C 109.5 . .
C19 C21 H21A 109.5 . .
C19 C21 H21B 109.5 . .
H21A C21 H21B 109.5 . .
C19 C21 H21C 109.5 . .
H21A C21 H21C 109.5 . .
H21B C21 H21C 109.5 . .
C19 C22 H22A 109.5 . .
C19 C22 H22B 109.5 . .
H22A C22 H22B 109.5 . .
C19 C22 H22C 109.5 . .
H22A C22 H22C 109.5 . .
H22B C22 H22C 109.5 . .
C26 C23 C24 110.4(10) . .
C26 C23 C25 107.1(9) . .
C24 C23 C25 107.0(10) . .
C26 C23 P2 110.1(8) . .
C24 C23 P2 114.6(8) . .
C25 C23 P2 107.2(8) . .
C23 C24 H24A 109.5 . .
C23 C24 H24B 109.5 . .
H24A C24 H24B 109.5 . .
C23 C24 H24C 109.5 . .
H24A C24 H24C 109.5 . .
H24B C24 H24C 109.5 . .
C23 C25 H25A 109.5 . .
C23 C25 H25B 109.5 . .
H25A C25 H25B 109.5 . .
C23 C25 H25C 109.5 . .
H25A C25 H25C 109.5 . .
H25B C25 H25C 109.5 . .
C23 C26 H26A 109.5 . .
C23 C26 H26B 109.5 . .
H26A C26 H26B 109.5 . .
C23 C26 H26C 109.5 . .
H26A C26 H26C 109.5 . .
H26B C26 H26C 109.5 . .
C29 C27 C28 107.9(10) . .
C29 C27 C30 107.8(10) . .
C28 C27 C30 109.9(10) . .
C29 C27 P2 105.4(8) . .
C28 C27 P2 113.3(8) . .
C30 C27 P2 112.2(8) . .
C27 C28 H28A 109.5 . .
C27 C28 H28B 109.5 . .
H28A C28 H28B 109.5 . .
C27 C28 H28C 109.5 . .
H28A C28 H28C 109.5 . .
H28B C28 H28C 109.5 . .
C27 C29 H29A 109.5 . .
C27 C29 H29B 109.5 . .
H29A C29 H29B 109.5 . .
C27 C29 H29C 109.5 . .
H29A C29 H29C 109.5 . .
H29B C29 H29C 109.5 . .
C27 C30 H30A 109.5 . .
C27 C30 H30B 109.5 . .
H30A C30 H30B 109.5 . .
C27 C30 H30C 109.5 . .
H30A C30 H30C 109.5 . .
H30B C30 H30C 109.5 . .
N1 C31 C36 125.6(13) . .
N1 C31 C32 116.6(11) . .
C36 C31 C32 117.8(11) . .
C33 C32 C31 120.8(12) . .
C33 C32 H32 119.6 . .
C31 C32 H32 119.6 . .
C32 C33 C34 122.5(13) . .
C32 C33 H33 118.7 . .
C34 C33 H33 118.7 . .
C35 C34 C34 124.0(14) . 3_675
C35 C34 C33 114.2(11) . .
C34 C34 C33 121.8(15) 3_675 .
C36 C35 C34 124.3(13) . .
C36 C35 H35 117.9 . .
C34 C35 H35 117.9 . .
C35 C36 C31 120.3(13) . .
C35 C36 H36 119.8 . .
C31 C36 H36 119.8 . .
C42 C37 C38 117.3(14) . .
C42 C37 N1 121.6(12) . .
C38 C37 N1 120.3(13) . .
C39 C38 C37 122.1(15) . .
C39 C38 H38 119.0 . .
C37 C38 H38 119.0 . .
C38 C39 C40 120.6(14) . .
C38 C39 H39 119.7 . .
C40 C39 H39 119.7 . .
C41 C40 C39 118.4(15) . .
C41 C40 H40 120.8 . .
C39 C40 H40 120.8 . .
C40 C41 C42 121.9(15) . .
C40 C41 H41 119.0 . .
C42 C41 H41 119.0 . .
C37 C42 C41 119.6(13) . .
C37 C42 H42 120.2 . .
C41 C42 H42 120.2 . .

loop_
_geom_bond_atom_site_label_1
_geom_bond_atom_site_label_2
_geom_bond_distance
_geom_bond_site_symmetry_2
Cu1 N1 1.944(11) .
Cu1 P1 2.244(4) .
Cu1 P2 2.248(4) .
N1 C31 1.344(14) .
N1 C37 1.399(16) .
P1 C13 1.808(12) .
P1 C15 1.847(12) .
P1 C19 1.866(13) .
P2 C14 1.813(11) .
P2 C27 1.857(11) .
P2 C23 1.876(12) .
B1 C1 1.626(19) .
B1 C7 1.630(18) .
B1 C13 1.646(18) .
B1 C14 1.674(17) .
C1 C6 1.361(17) .
C1 C2 1.412(17) .
C2 C3 1.356(19) .
C2 H2 0.9300 .
C3 C4 1.332(18) .
C3 H3 0.9300 .
C4 C5 1.379(18) .
C4 H4 0.9300 .
C5 C6 1.405(18) .
C5 H5 0.9300 .
C6 H6 0.9300 .
C7 C12 1.374(17) .
C7 C8 1.388(16) .
C8 C9 1.358(16) .
C8 H8 0.9300 .
C9 C10 1.389(18) .
C9 H9 0.9300 .
C10 C11 1.359(19) .
C10 H10 0.9300 .
C11 C12 1.373(18) .
C11 H11 0.9300 .
C12 H12 0.9300 .
C13 H13A 0.9700 .
C13 H13B 0.9700 .
C14 H14A 0.9700 .
C14 H14B 0.9700 .
C15 C16 1.50(2) .
C15 C17 1.507(17) .
C15 C18 1.58(2) .
C16 H16A 0.9600 .
C16 H16B 0.9600 .
C16 H16C 0.9600 .
C17 H17A 0.9600 .
C17 H17B 0.9600 .
C17 H17C 0.9600 .
C18 H18A 0.9600 .
C18 H18B 0.9600 .
C18 H18C 0.9600 .
C19 C21 1.499(16) .
C19 C22 1.516(16) .
C19 C20 1.539(17) .
C20 H20A 0.9600 .
C20 H20B 0.9600 .
C20 H20C 0.9600 .
C21 H21A 0.9600 .
C21 H21B 0.9600 .
C21 H21C 0.9600 .
C22 H22A 0.9600 .
C22 H22B 0.9600 .
C22 H22C 0.9600 .
C23 C26 1.511(16) .
C23 C24 1.514(15) .
C23 C25 1.527(15) .
C24 H24A 0.9600 .
C24 H24B 0.9600 .
C24 H24C 0.9600 .
C25 H25A 0.9600 .
C25 H25B 0.9600 .
C25 H25C 0.9600 .
C26 H26A 0.9600 .
C26 H26B 0.9600 .
C26 H26C 0.9600 .
C27 C29 1.521(16) .
C27 C28 1.527(16) .
C27 C30 1.538(17) .
C28 H28A 0.9600 .
C28 H28B 0.9600 .
C28 H28C 0.9600 .
C29 H29A 0.9600 .
C29 H29B 0.9600 .
C29 H29C 0.9600 .
C30 H30A 0.9600 .
C30 H30B 0.9600 .
C30 H30C 0.9600 .
C31 C36 1.380(16) .
C31 C32 1.396(17) .
C32 C33 1.356(16) .
C32 H32 0.9300 .
C33 C34 1.405(16) .
C33 H33 0.9300 .
C34 C35 1.394(17) .
C34 C34 1.40(2) 3_675
C35 C36 1.344(16) .
C35 H35 0.9300 .
C36 H36 0.9300 .
C37 C42 1.372(19) .
C37 C38 1.379(17) .
C38 C39 1.297(18) .
C38 H38 0.9300 .
C39 C40 1.40(2) .
C39 H39 0.9300 .
C40 C41 1.31(2) .
C40 H40 0.9300 .
C41 C42 1.371(19) .
C41 H41 0.9300 .
C42 H42 0.9300 .
